data_4345844
loop_
_publ_author_name
'Zhou, Molin'
'Jiang, Xin'
'Jiang, Xingxing'
'Xiao, Ke'
'Guo, Yangwu'
'Huang, Hongwei'
'Lin, Zheshuai'
'Yao, Jiyong'
'Tung, Chen-Ho'
'Wu, Li-Zhu'
'Wu, Yicheng'

_publ_section_title
;
 BaAu2S2: A Au-Based Intrinsic Photocatalyst for High-Performance
 Visible-Light Photocatalysis.
;
_journal_issue 9
_journal_name_full 'Inorganic chemistry'
_journal_page_first 5173
_journal_page_last 5181
_journal_paper_doi 10.1021/acs.inorgchem.7b00319
_journal_volume 56
_journal_year 2017
_chemical_formula_moiety '8(Au0.25 Ba0.125 S0.25)'
_chemical_formula_sum 'Au2 Ba S2'
_chemical_formula_weight 595.39
_chemical_name_systematic
;
 ? 
;
_space_group_crystal_system tetragonal
_space_group_IT_number 141
_space_group_name_Hall '-I 4bd 2'
_space_group_name_H-M_alt 'I 41/a m d'
_symmetry_space_group_name_Hall '-I 4bd 2'
_symmetry_space_group_name_H-M 'I 41/a m d :2'
_atom_sites_solution_hydrogens none
_atom_sites_solution_primary direct
_atom_sites_solution_secondary difmap
_audit_creation_date 2016-06-14
_audit_creation_method
;
  Olex2 1.1
  (compiled 2011.02.15 svn.r1672, GUI svn.r3494)
;
_cell_angle_alpha 90.00
_cell_angle_beta 90.00
_cell_angle_gamma 90.00
_cell_formula_units_Z 4
_cell_length_a 6.38972(16)
_cell_length_b 6.38972(16)
_cell_length_c 12.7872(11)
_cell_measurement_reflns_used 1075
_cell_measurement_temperature 293(2)
_cell_measurement_theta_max 29.2020
_cell_measurement_theta_min 3.1817
_cell_volume 522.08(5)
_computing_cell_refinement
;
CrysAlisPro, Agilent Technologies,
Version 1.171.35.11 (release 16-05-2011 CrysAlis171 .NET)
(compiled May 16 2011,17:55:39)
;
_computing_data_collection
;
CrysAlisPro, Agilent Technologies,
Version 1.171.35.11 (release 16-05-2011 CrysAlis171 .NET)
(compiled May 16 2011,17:55:39)
;
_computing_data_reduction
;
CrysAlisPro, Agilent Technologies,
Version 1.171.35.11 (release 16-05-2011 CrysAlis171 .NET)
(compiled May 16 2011,17:55:39)
;
_computing_molecular_graphics
;
O. V. Dolomanov, L. J. Bourhis, R. J. Gildea, J. A. K. Howard and H. Puschmann,
OLEX2: a complete structure solution, refinement and analysis program.
J. Appl. Cryst. (2009). 42, 339-341.
;
_computing_publication_material
;
G. M. Sheldrick,
A short history of SHELX.
Acta. Crystallogr. Sect. A: Found. Crystallogr. (2008). 64, 112-122.
;
_computing_structure_refinement 'XL (Sheldrick, 2008)'
_computing_structure_solution 'XT (Sheldrick, 2015)'
_diffrn_ambient_temperature 293(2)
_diffrn_detector_area_resol_mean 16.0971
_diffrn_measured_fraction_theta_full 1.000
_diffrn_measured_fraction_theta_max 1.000
_diffrn_measurement_details
;
#__ type_ start__ end____ width___ exp.time_
  1 omega  -49.00  -12.00   1.0000    4.0000
omega____ theta____ kappa____ phi______ frames
    -       20.9711  -77.0000   60.0000 37

#__ type_ start__ end____ width___ exp.time_
  2 omega   -5.00   88.00   1.0000    4.0000
omega____ theta____ kappa____ phi______ frames
    -       20.9711   77.0000  -60.0000 93

#__ type_ start__ end____ width___ exp.time_
  3 omega   -6.00   21.00   1.0000    4.0000
omega____ theta____ kappa____ phi______ frames
    -       20.9711   77.0000   60.0000 27

#__ type_ start__ end____ width___ exp.time_
  4 omega   -1.00   79.00   1.0000    4.0000
omega____ theta____ kappa____ phi______ frames
    -       20.9711   77.0000   90.0000 80

#__ type_ start__ end____ width___ exp.time_
  5 omega  -44.00   50.00   1.0000    4.0000
omega____ theta____ kappa____ phi______ frames
    -       20.9711  -77.0000 -180.0000 94
;
_diffrn_measurement_device_type 'Xcalibur, Eos, Gemini'
_diffrn_measurement_method '\w scans'
_diffrn_orient_matrix_UB_11 -0.0813117000
_diffrn_orient_matrix_UB_12 -0.0116430000
_diffrn_orient_matrix_UB_13 -0.0373313000
_diffrn_orient_matrix_UB_21 -0.0172389000
_diffrn_orient_matrix_UB_22 -0.1039499000
_diffrn_orient_matrix_UB_23 0.0174925000
_diffrn_orient_matrix_UB_31 -0.0736260000
_diffrn_orient_matrix_UB_32 0.0372362000
_diffrn_orient_matrix_UB_33 0.0371439000
_diffrn_radiation_monochromator graphite
_diffrn_radiation_type 'Mo K\a'
_diffrn_radiation_wavelength 0.7107
_diffrn_reflns_av_R_equivalents 0.0715
_diffrn_reflns_av_unetI/netI 0.0330
_diffrn_reflns_limit_h_max 7
_diffrn_reflns_limit_h_min -7
_diffrn_reflns_limit_k_max 7
_diffrn_reflns_limit_k_min -7
_diffrn_reflns_limit_l_max 15
_diffrn_reflns_limit_l_min -15
_diffrn_reflns_number 1464
_diffrn_reflns_theta_full 25.97
_diffrn_reflns_theta_max 25.97
_diffrn_reflns_theta_min 3.56
_diffrn_source 'Enhance (Mo) X-ray Source'
_exptl_absorpt_coefficient_mu 64.139
_exptl_absorpt_correction_T_max 1.00000
_exptl_absorpt_correction_T_min 0.31405
_exptl_absorpt_correction_type multi-scan
_exptl_absorpt_process_details
;
CrysAlisPro, Agilent Technologies,
Version 1.171.35.11 (release 16-05-2011 CrysAlis171 .NET)
(compiled May 16 2011,17:55:39)
Empirical absorption correction using spherical harmonics,
 implemented in SCALE3 ABSPACK scaling algorithm.
;
_exptl_crystal_density_diffrn 7.575
_exptl_crystal_density_method 'not measured'
_exptl_crystal_description Block
_exptl_crystal_F_000 984
_exptl_crystal_size_max 0.06
_exptl_crystal_size_mid 0.05
_exptl_crystal_size_min 0.03
_refine_diff_density_max 3.273
_refine_diff_density_min -3.223
_refine_diff_density_rms 0.892
_refine_ls_extinction_coef 0.0025(3)
_refine_ls_extinction_expression Fc^*^=kFc[1+0.001xFc^2^\l^3^/sin(2\q)]^-1/4^
_refine_ls_extinction_method SHELXL
_refine_ls_goodness_of_fit_ref 1.362
_refine_ls_hydrogen_treatment none
_refine_ls_matrix_type full
_refine_ls_number_parameters 12
_refine_ls_number_reflns 156
_refine_ls_number_restraints 6
_refine_ls_restrained_S_all 1.391
_refine_ls_R_factor_all 0.0338
_refine_ls_R_factor_gt 0.0313
_refine_ls_shift/su_max 0.000
_refine_ls_shift/su_mean 0.000
_refine_ls_structure_factor_coef Fsqd
_refine_ls_weighting_details 'calc w=1/[\s^2^(Fo^2^)+(0.0398P)^2^+0.0000P] where P=(Fo^2^+2Fc^2^)/3'
_refine_ls_weighting_scheme calc
_refine_ls_wR_factor_gt 0.0769
_refine_ls_wR_factor_ref 0.0789
_reflns_number_gt 148
_reflns_number_total 156
_reflns_threshold_expression >2sigma(I)
_cod_data_source_file ic7b00319_si_001.cif
_cod_data_source_block exp_4235
_cod_database_code 4345844
_reflns_odcompleteness_completeness 99.46
_reflns_odcompleteness_iscentric 1
_reflns_odcompleteness_theta 26.32

loop_
_space_group_symop_id
_space_group_symop_operation_xyz
1 'x, y, z'
2 '-y+1/4, x+3/4, z+1/4'
3 '-x, -y+1/2, z'
4 'y+1/4, -x+1/4, z+3/4'
5 'x, -y, -z'
6 '-x, y+1/2, -z'
7 'y+1/4, x+3/4, -z+1/4'
8 '-y+1/4, -x+1/4, -z+3/4'
9 'x+1/2, y+1/2, z+1/2'
10 '-y+3/4, x+5/4, z+3/4'
11 '-x+1/2, -y+1, z+1/2'
12 'y+3/4, -x+3/4, z+5/4'
13 'x+1/2, -y+1/2, -z+1/2'
14 '-x+1/2, y+1, -z+1/2'
15 'y+3/4, x+5/4, -z+3/4'
16 '-y+3/4, -x+3/4, -z+5/4'
17 '-x, -y, -z'
18 'y-1/4, -x-3/4, -z-1/4'
19 'x, y-1/2, -z'
20 '-y-1/4, x-1/4, -z-3/4'
21 '-x, y, z'
22 'x, -y-1/2, z'
23 '-y-1/4, -x-3/4, z-1/4'
24 'y-1/4, x-1/4, z-3/4'
25 '-x+1/2, -y+1/2, -z+1/2'
26 'y+1/4, -x-1/4, -z+1/4'
27 'x+1/2, y, -z+1/2'
28 '-y+1/4, x+1/4, -z-1/4'
29 '-x+1/2, y+1/2, z+1/2'
30 'x+1/2, -y, z+1/2'
31 '-y+1/4, -x-1/4, z+1/4'
32 'y+1/4, x+1/4, z-1/4'

loop_
_atom_site_label
_atom_site_type_symbol
_atom_site_fract_x
_atom_site_fract_y
_atom_site_fract_z
_atom_site_U_iso_or_equiv
_atom_site_adp_type
_atom_site_occupancy
_atom_site_symmetry_multiplicity
_atom_site_calc_flag
_atom_site_refinement_flags
Ba1 Ba 0.5000 0.2500 0.1250 0.0052(5) Uani 1 8 d SU
Au1 Au 0.7500 0.2500 -0.2500 0.0058(5) Uani 1 4 d S
S1 S 0.5000 0.2500 -0.1197(4) 0.0075(11) Uani 1 4 d S

loop_
_atom_site_aniso_label
_atom_site_aniso_U_11
_atom_site_aniso_U_22
_atom_site_aniso_U_33
_atom_site_aniso_U_23
_atom_site_aniso_U_13
_atom_site_aniso_U_12
Ba1 0.0067(6) 0.0067(6) 0.0022(8) 0.000 0.000 0.000
Au1 0.0082(7) 0.0067(7) 0.0026(6) 0.000 0.0013(3) 0.000
S1 0.006(3) 0.011(3) 0.005(3) 0.000 0.000 0.000

loop_
_atom_type_symbol
_atom_type_description
_atom_type_scat_dispersion_real
_atom_type_scat_dispersion_imag
_atom_type_scat_source
Au Au -2.0133 8.8022 'International Tables Vol C Tables 4.2.6.8 and 6.1.1.4'
Ba Ba -0.3244 2.2819 'International Tables Vol C Tables 4.2.6.8 and 6.1.1.4'
S S 0.1246 0.1234 'International Tables Vol C Tables 4.2.6.8 and 6.1.1.4'

loop_
_geom_angle_atom_site_label_1
_geom_angle_atom_site_label_2
_geom_angle_atom_site_label_3
_geom_angle
_geom_angle_site_symmetry_1
_geom_angle_site_symmetry_3
Au1 Ba1 Au1 60.020(3) 11_655 2_645
Au1 Ba1 Au1 146.446(1) 9_445 2_645
Au1 Ba1 Au1 99.604(2) 12_454 9_455
Au1 Ba1 Au1 131.784(4) 12_454 2_645
Au1 Ba1 Au1 146.446(1) 12_454 11_655
Au1 Ba1 Au1 60.020(3) 12_454 9_445
Au1 Ba1 Au1 131.784(4) 11_655 9_445
Au1 Ba1 Au1 48.185(1) 11_655 9_455
Au1 Ba1 Au1 99.604(2) 9_445 2_545
Au1 Ba1 Au1 109.455(2) 2_645 2_545
Au1 Ba1 Au1 60.020(3) 9_455 2_545
Au1 Ba1 Au1 99.604(2) 11_655 2_545
Au1 Ba1 Au1 109.455(2) 9_445 9_455
Au1 Ba1 Au1 99.604(2) 2_645 9_455
Au1 Ba1 Au1 48.185(1) 12_454 2_545
S1 Ba1 Au1 113.54(5) 17_655 2_645
S1 Ba1 Au1 114.108(2) . 9_455
S1 Ba1 Au1 65.892(2) 26_565 9_455
S1 Ba1 Au1 113.54(5) 2_645 9_455
S1 Ba1 Au1 65.36(5) 17_665 2_645
S1 Ba1 Au1 65.892(2) . 2_645
S1 Ba1 Au1 114.108(2) 26_565 2_645
S1 Ba1 Au1 36.15(7) 2_645 2_645
S1 Ba1 Au1 145.58(7) 2_545 2_645
S1 Ba1 Au1 145.58(7) 2_645 2_545
S1 Ba1 Au1 36.15(7) 2_545 2_545
S1 Ba1 Au1 65.36(5) 17_665 2_545
S1 Ba1 Au1 113.54(5) 17_655 2_545
S1 Ba1 Au1 114.108(2) 26_565 2_545
S1 Ba1 Au1 65.36(5) 2_545 9_455
S1 Ba1 Au1 36.15(7) 17_665 9_455
S1 Ba1 Au1 145.58(7) 17_655 9_455
S1 Ba1 Au1 65.892(2) . 2_545
S1 Ba1 Au1 36.15(7) 17_655 9_445
S1 Ba1 Au1 65.892(2) 26_565 11_655
S1 Ba1 Au1 65.36(5) 2_645 11_655
S1 Ba1 Au1 113.54(5) 2_545 11_655
S1 Ba1 Au1 36.15(7) 17_665 11_655
S1 Ba1 Au1 145.58(7) 17_655 11_655
S1 Ba1 Au1 114.108(2) . 11_655
S1 Ba1 Au1 65.36(5) 17_655 12_454
S1 Ba1 Au1 113.54(5) 17_665 12_454
S1 Ba1 Au1 36.15(7) 2_545 12_454
S1 Ba1 Au1 145.58(7) 2_645 12_454
S1 Ba1 Au1 114.108(2) 26_565 12_454
S1 Ba1 Au1 65.892(2) 26_565 9_445
S1 Ba1 Au1 113.54(5) 2_645 9_445
S1 Ba1 Au1 65.36(5) 2_545 9_445
S1 Ba1 Au1 145.58(7) 17_665 9_445
S1 Ba1 Au1 114.108(2) . 9_445
S1 Ba1 Au1 65.892(2) . 12_454
S1 Ba1 S1 91.22(10) . 2_645
S1 Ba1 S1 180.0 . 26_565
S1 Ba1 S1 88.78(10) 26_565 2_645
S1 Ba1 S1 91.22(10) . 2_545
S1 Ba1 S1 88.78(10) 26_565 2_545
S1 Ba1 S1 88.78(10) . 17_655
S1 Ba1 S1 91.22(10) 26_565 17_655
S1 Ba1 S1 177.6(2) 17_665 17_655
S1 Ba1 S1 90.026(4) 2_645 17_655
S1 Ba1 S1 90.026(5) 2_545 17_655
S1 Ba1 S1 177.6(2) 2_645 2_545
S1 Ba1 S1 88.78(10) . 17_665
S1 Ba1 S1 91.22(10) 26_565 17_665
S1 Ba1 S1 90.026(5) 2_545 17_665
S1 Ba1 S1 90.026(5) 2_645 17_665
Ba1 Au1 Ba1 180.0 9_544 17_665
Ba1 Au1 Ba1 70.545(2) 9_544 17_655
Ba1 Au1 Ba1 109.455(2) 17_665 17_655
Ba1 Au1 Ba1 109.455(2) 9_544 9_554
Ba1 Au1 Ba1 70.545(2) 17_665 9_554
Ba1 Au1 Ba1 180.0 17_655 9_554
Au1 Au1 Ba1 114.092(1) 3_755 17_665
Au1 Au1 Ba1 114.1 3_755 17_655
Au1 Au1 Ba1 65.9 3_655 17_655
Au1 Au1 Ba1 65.9 3_655 17_665
Au1 Au1 Ba1 65.9 3_755 9_554
Au1 Au1 Ba1 114.1 3_655 9_554
Au1 Au1 Ba1 114.1 3_655 9_544
Au1 Au1 Ba1 65.9 3_755 9_544
Au1 Au1 Au1 180.0 3_755 3_655
S1 Au1 Ba1 125.264(2) . 9_554
S1 Au1 Ba1 54.736(2) 25_654 9_554
S1 Au1 Ba1 125.264(2) 25_654 17_665
S1 Au1 Ba1 125.264(2) . 9_544
S1 Au1 Ba1 54.736(2) 25_654 9_544
S1 Au1 Ba1 54.736(2) . 17_655
S1 Au1 Ba1 125.264(2) 25_654 17_655
S1 Au1 Ba1 54.736(2) . 17_665
S1 Au1 Au1 46.22(10) 25_654 3_755
S1 Au1 Au1 133.78(10) . 3_755
S1 Au1 Au1 133.78(10) 25_654 3_655
S1 Au1 Au1 46.22(10) . 3_655
S1 Au1 S1 180.0(2) 25_654 .
Ba1 S1 Ba1 91.22(10) . 17_655
Ba1 S1 Ba1 91.22(10) . 17_665
Ba1 S1 Ba1 177.6(2) 17_655 17_665
Au1 S1 Ba1 89.12(8) 3_655 17_665
Au1 S1 Ba1 89.12(8) . 17_665
Au1 S1 Ba1 136.22(10) 3_655 .
Au1 S1 Ba1 136.22(10) . .
Au1 S1 Ba1 89.12(8) . 17_655
Au1 S1 Ba1 89.12(8) 3_655 17_655
Au1 S1 Au1 87.6(2) 3_655 .

loop_
_geom_bond_atom_site_label_1
_geom_bond_atom_site_label_2
_geom_bond_distance
_geom_bond_site_symmetry_2
Ba1 Au1 3.9133 9_445
Ba1 Au1 3.91329(10) 11_655
Ba1 Au1 3.9133 12_454
Ba1 Au1 3.91329(10) 2_545
Ba1 Au1 3.9133 9_455
Ba1 Au1 3.91329(10) 2_645
Ba1 S1 3.19559(15) 2_645
Ba1 S1 3.128(6) 26_565
Ba1 S1 3.128(6) .
Ba1 S1 3.19559(15) 17_655
Ba1 S1 3.19559(15) 17_665
Ba1 S1 3.19559(15) 2_545
Au1 Ba1 3.9133 17_665
Au1 Ba1 3.9133 9_544
Au1 Ba1 3.9133 17_655
Au1 Ba1 3.9133 9_554
Au1 Au1 3.1949 3_755
Au1 Au1 3.1949 3_655
Au1 S1 2.309(4) 25_654
Au1 S1 2.309(4) .
S1 Ba1 3.19559(15) 17_655
S1 Ba1 3.19559(15) 17_665
S1 Au1 2.309(4) 3_655

loop_
_geom_torsion_atom_site_label_1
_geom_torsion_atom_site_label_2
_geom_torsion_atom_site_label_3
_geom_torsion_atom_site_label_4
_geom_torsion
_geom_torsion_site_symmetry_1
_geom_torsion_site_symmetry_4
Ba1 Au1 S1 Ba1 -1.69(14) 9_544 17_655
Ba1 Au1 S1 Ba1 -89.15(7) 9_554 .
Ba1 Au1 S1 Ba1 90.85(7) 17_655 .
Ba1 Au1 S1 Ba1 -90.85(7) 17_665 .
Ba1 Au1 S1 Ba1 178.31(14) 17_665 17_655
Ba1 Au1 S1 Ba1 1.69(14) 9_554 17_665
Ba1 Au1 S1 Ba1 -178.31(14) 17_655 17_665
Ba1 Au1 S1 Ba1 180.0 9_544 17_665
Ba1 Au1 S1 Ba1 180.0 9_554 17_655
Ba1 Au1 S1 Ba1 89.15(7) 9_544 .
Ba1 Au1 S1 Au1 -90.85(7) 9_544 3_655
Ba1 Au1 S1 Au1 90.85(7) 9_554 3_655
Ba1 Au1 S1 Au1 89.15(7) 17_665 3_655
Ba1 Au1 S1 Au1 -89.15(7) 17_655 3_655
Au1 Ba1 S1 Ba1 -26.6 9_445 17_655
Au1 Ba1 S1 Ba1 -63.4 12_454 17_655
Au1 Ba1 S1 Ba1 63.4 2_545 17_665
Au1 Ba1 S1 Ba1 26.6 9_455 17_665
Au1 Ba1 S1 Ba1 153.4 11_655 17_655
Au1 Ba1 S1 Ba1 116.6 2_645 17_655
Au1 Ba1 S1 Ba1 -63.4 2_645 17_665
Au1 Ba1 S1 Ba1 153.4 9_445 17_665
Au1 Ba1 S1 Ba1 -26.6 11_655 17_665
Au1 Ba1 S1 Ba1 -153.4 9_455 17_655
Au1 Ba1 S1 Ba1 -116.6 2_545 17_655
Au1 Ba1 S1 Ba1 116.6 12_454 17_665
Au1 Ba1 S1 Au1 -153.4 12_454 .
Au1 Ba1 S1 Au1 63.4 11_655 .
Au1 Ba1 S1 Au1 -26.6 2_545 3_655
Au1 Ba1 S1 Au1 -63.4 9_455 3_655
Au1 Ba1 S1 Au1 153.4 2_545 .
Au1 Ba1 S1 Au1 116.6 9_455 .
Au1 Ba1 S1 Au1 26.6 2_645 .
Au1 Ba1 S1 Au1 -116.6 9_445 .
Au1 Ba1 S1 Au1 26.6 12_454 3_655
Au1 Ba1 S1 Au1 -116.6 11_655 3_655
Au1 Ba1 S1 Au1 63.4 9_445 3_655
Au1 Ba1 S1 Au1 -153.4 2_645 3_655
Au1 Au1 S1 Ba1 90.85(7) 3_755 17_665
Au1 Au1 S1 Ba1 89.15(7) 3_655 17_655
Au1 Au1 S1 Ba1 -90.85(7) 3_755 17_655
Au1 Au1 S1 Ba1 0.0 3_755 .
Au1 Au1 S1 Ba1 180.0 3_655 .
Au1 Au1 S1 Ba1 -89.15(7) 3_655 17_665
Au1 Au1 S1 Au1 180.0 3_755 3_655
S1 Ba1 S1 Ba1 0.0 17_655 17_655
S1 Ba1 S1 Ba1 180.0 17_655 17_665
S1 Ba1 S1 Ba1 0.0 17_665 17_665
S1 Ba1 S1 Ba1 90.0 2_545 17_665
S1 Ba1 S1 Ba1 -90.0 2_645 17_665
S1 Ba1 S1 Ba1 90(100) 26_565 17_665
S1 Ba1 S1 Ba1 -90(100) 26_565 17_655
S1 Ba1 S1 Ba1 90.0 2_645 17_655
S1 Ba1 S1 Ba1 -90.0 2_545 17_655
S1 Ba1 S1 Ba1 180.0 17_665 17_655
S1 Ba1 S1 Au1 90.0 17_665 .
S1 Ba1 S1 Au1 -90.0 17_655 .
S1 Ba1 S1 Au1 180.0 2_545 .
S1 Ba1 S1 Au1 0.0 2_645 .
S1 Ba1 S1 Au1 180(100) 26_565 .
S1 Ba1 S1 Au1 90.0 17_655 3_655
S1 Ba1 S1 Au1 0(100) 26_565 3_655
S1 Ba1 S1 Au1 180.0 2_645 3_655
S1 Ba1 S1 Au1 0.0 2_545 3_655
S1 Ba1 S1 Au1 -90.0 17_665 3_655
S1 Au1 S1 Ba1 0(100) 25_654 .
S1 Au1 S1 Ba1 0(100) 25_654 17_655
S1 Au1 S1 Ba1 0(100) 25_654 17_665
S1 Au1 S1 Au1 0.00(6) 25_654 3_655
